data_4088057
loop_
_publ_author_name
'\'Alvarez-Rodr\'iguez, Luc\'ia'
'Cabeza, Javier A.'
'Garc\'ia-\'Alvarez, Pablo'
'Polo, Diego'

_publ_section_title
;
 Amidinatogermylene Complexes of Copper, Silver, and Gold
;
_journal_issue 22
_journal_name_full Organometallics
_journal_page_first 5479
_journal_paper_doi 10.1021/acs.organomet.5b00828
_journal_volume 34
_journal_year 2015
_chemical_formula_moiety 'C19 H32 Cl Cu Ge N2, C1.50 D1.50'
_chemical_formula_sum 'C20.5 H32 Cl Cu D1.5 Ge N2'
_chemical_formula_weight 481.08
_space_group_crystal_system tetragonal
_space_group_IT_number 82
_space_group_name_Hall 'I -4'
_space_group_name_H-M_alt 'I -4'
_atom_sites_solution_hydrogens geom
_audit_creation_method SHELXL-2014
_cell_angle_alpha 90
_cell_angle_beta 90
_cell_angle_gamma 90
_cell_formula_units_Z 8
_cell_length_a 15.7351(2)
_cell_length_b 15.7351(2)
_cell_length_c 19.1300(4)
_cell_measurement_reflns_used 4217
_cell_measurement_temperature 150(2)
_cell_volume 4736.46(13)
_computing_cell_refinement
;
CrysAlisPro, Agilent Technologies,
Version 1.171.37.35 (release 13-08-2014 CrysAlis171 .NET)
(compiled Aug 13 2014,18:06:01)
;
_computing_data_collection
;
CrysAlisPro, Agilent Technologies,
Version 1.171.37.35 (release 13-08-2014 CrysAlis171 .NET)
(compiled Aug 13 2014,18:06:01)
;
_computing_data_reduction
;
CrysAlisPro, Agilent Technologies,
Version 1.171.37.35 (release 13-08-2014 CrysAlis171 .NET)
(compiled Aug 13 2014,18:06:01)
;
_computing_molecular_graphics 'X-SEED (Barbour, 1999)'
_computing_publication_material 'SHELXL-2014 (Sheldrick, 2014)'
_computing_structure_refinement 'SHELXL-2014 (Sheldrick, 2014)'
_computing_structure_solution 'SIR-97 (Giacovazzo, 1999)'
_diffrn_ambient_temperature 150(2)
_diffrn_measured_fraction_theta_full 0.972
_diffrn_measured_fraction_theta_max 0.960
_diffrn_measurement_device_type 'Nova (Cu) X-ray Source'
_diffrn_radiation_type CuK\a
_diffrn_radiation_wavelength 1.5418
_diffrn_reflns_av_R_equivalents 0.0287
_diffrn_reflns_av_unetI/netI 0.0355
_diffrn_reflns_Laue_measured_fraction_full 0.972
_diffrn_reflns_Laue_measured_fraction_max 0.960
_diffrn_reflns_limit_h_max 14
_diffrn_reflns_limit_h_min -18
_diffrn_reflns_limit_k_max 19
_diffrn_reflns_limit_k_min -17
_diffrn_reflns_limit_l_max 23
_diffrn_reflns_limit_l_min -20
_diffrn_reflns_number 6813
_diffrn_reflns_point_group_measured_fraction_full 0.820
_diffrn_reflns_point_group_measured_fraction_max 0.801
_diffrn_reflns_theta_full 67.680
_diffrn_reflns_theta_max 69.433
_diffrn_reflns_theta_min 4.623
_diffrn_source 'sealed X-ray tube'
_exptl_absorpt_coefficient_mu 3.735
_exptl_absorpt_correction_T_max 1.00000
_exptl_absorpt_correction_T_min 0.46425
_exptl_absorpt_correction_type multi-scan
_exptl_absorpt_process_details
;
CrysAlisPro, Agilent Technologies,
Version 1.171.37.35 (release 13-08-2014 CrysAlis171 .NET)
(compiled Aug 13 2014,18:06:01)
Empirical absorption correction using spherical harmonics,
 implemented in SCALE3 ABSPACK scaling algorithm.
;
_exptl_crystal_colour colourless
_exptl_crystal_density_diffrn 1.349
_exptl_crystal_description fragment
_exptl_crystal_F_000 1988
_exptl_crystal_size_max 0.5780
_exptl_crystal_size_mid 0.0892
_exptl_crystal_size_min 0.0789
_refine_diff_density_max 0.468
_refine_diff_density_min -0.261
_refine_diff_density_rms 0.052
_refine_ls_abs_structure_details
;
 Flack x determined using 1217 quotients [(I+)-(I-)]/[(I+)+(I-)]
 (Parsons, Flack and Wagner, Acta Cryst. B69 (2013) 249-259).
;
_refine_ls_abs_structure_Flack 0.03(3)
_refine_ls_extinction_method none
_refine_ls_goodness_of_fit_ref 1.109
_refine_ls_hydrogen_treatment constr
_refine_ls_matrix_type full
_refine_ls_number_parameters 274
_refine_ls_number_reflns 3559
_refine_ls_number_restraints 59
_refine_ls_restrained_S_all 1.102
_refine_ls_R_factor_all 0.0335
_refine_ls_R_factor_gt 0.0303
_refine_ls_shift/su_max 0.000
_refine_ls_shift/su_mean 0.000
_refine_ls_structure_factor_coef Fsqd
_refine_ls_weighting_details 'w=1/[\s^2^(Fo^2^)+(0.0424P)^2^+1.5774P] where P=(Fo^2^+2Fc^2^)/3'
_refine_ls_weighting_scheme calc
_refine_ls_wR_factor_gt 0.0825
_refine_ls_wR_factor_ref 0.0861
_reflns_Friedel_coverage 0.613
_reflns_Friedel_fraction_full 0.656
_reflns_Friedel_fraction_max 0.631
_reflns_number_gt 3351
_reflns_number_total 3559
_reflns_threshold_expression 'I > 2\s(I)'
_cod_data_source_file om5b00828_si_002.cif
_cod_data_source_block xn01_104_lu246
_cod_original_cell_volume 4736.46(16)
_cod_original_formula_sum 'C20.50 H32 Cl Cu D1.50 Ge N2'
_cod_database_code 4088057
_shelx_space_group_comment
;
The symmetry employed for this shelxl refinement is uniquely defined
by the following loop, which should always be used as a source of
symmetry information in preference to the above space-group names.
They are only intended as comments.
;
_shelxl_version_number 2014-3

loop_
_space_group_symop_operation_xyz
'x, y, z'
'-x, -y, z'
'y, -x, -z'
'-y, x, -z'
'x+1/2, y+1/2, z+1/2'
'-x+1/2, -y+1/2, z+1/2'
'y+1/2, -x+1/2, -z+1/2'
'-y+1/2, x+1/2, -z+1/2'

loop_
_atom_site_label
_atom_site_type_symbol
_atom_site_fract_x
_atom_site_fract_y
_atom_site_fract_z
_atom_site_U_iso_or_equiv
_atom_site_adp_type
_atom_site_occupancy
_atom_site_site_symmetry_order
_atom_site_calc_flag
_atom_site_refinement_flags_posn
_atom_site_refinement_flags_adp
_atom_site_refinement_flags_occupancy
_atom_site_disorder_assembly
_atom_site_disorder_group
C14 C 0.2225(6) 0.0905(7) 0.3398(4) 0.106(3) Uani 1 1 d . . . . .
H14A H 0.2801 0.0756 0.3245 0.159 Uiso 1 1 calc R U . . .
H14B H 0.2070 0.0558 0.3803 0.159 Uiso 1 1 calc R U . . .
H14C H 0.2207 0.1508 0.3526 0.159 Uiso 1 1 calc R U . . .
C15 C 0.1618(6) -0.0204(4) 0.2625(5) 0.083(2) Uani 1 1 d . . . . .
H15A H 0.1173 -0.0326 0.2281 0.125 Uiso 1 1 calc R U . . .
H15B H 0.1516 -0.0539 0.3049 0.125 Uiso 1 1 calc R U . . .
H15C H 0.2174 -0.0353 0.2429 0.125 Uiso 1 1 calc R U . . .
C13 C 0.0697(5) 0.0969(5) 0.3020(5) 0.083(2) Uani 1 1 d . . . . .
H13A H 0.0669 0.1575 0.3138 0.125 Uiso 1 1 calc R U . . .
H13B H 0.0531 0.0631 0.3428 0.125 Uiso 1 1 calc R U . . .
H13C H 0.0308 0.0850 0.2632 0.125 Uiso 1 1 calc R U . . .
C12 C 0.1603(4) 0.0739(4) 0.2806(3) 0.0590(15) Uani 1 1 d . . . . .
C5 C 0.1858(3) 0.2014(3) 0.2012(3) 0.0448(12) Uani 1 1 d . . . . .
C6 C 0.1622(3) 0.2710(3) 0.2517(3) 0.0491(12) Uani 1 1 d . . . . .
C11 C 0.2238(4) 0.3060(4) 0.2947(3) 0.0545(14) Uani 1 1 d . . . . .
H11 H 0.2814 0.2883 0.2911 0.065 Uiso 1 1 calc R U . . .
C10 C 0.2005(5) 0.3675(4) 0.3434(3) 0.0667(17) Uani 1 1 d . . . . .
H10 H 0.2423 0.3910 0.3736 0.080 Uiso 1 1 calc R U . . .
C9 C 0.1172(5) 0.3948(4) 0.3483(3) 0.0653(16) Uani 1 1 d . . . . .
H9 H 0.1019 0.4371 0.3815 0.078 Uiso 1 1 calc R U . . .
C8 C 0.0571(5) 0.3609(4) 0.3054(4) 0.0657(17) Uani 1 1 d . . . . .
H8 H 0.0000 0.3800 0.3086 0.079 Uiso 1 1 calc R U . . .
C7 C 0.0788(4) 0.2984(4) 0.2570(3) 0.0547(13) Uani 1 1 d . . . . .
H7 H 0.0363 0.2747 0.2275 0.066 Uiso 1 1 calc R U . . .
C4 C 0.2043(4) 0.2878(3) 0.0902(3) 0.0517(13) Uani 1 1 d . . . . .
C3 C 0.2600(5) 0.3586(4) 0.1184(4) 0.0738(18) Uani 1 1 d . . . . .
H3A H 0.2426 0.3723 0.1663 0.111 Uiso 1 1 calc R U . . .
H3B H 0.2538 0.4091 0.0888 0.111 Uiso 1 1 calc R U . . .
H3C H 0.3195 0.3402 0.1183 0.111 Uiso 1 1 calc R U . . .
C1 C 0.1123(5) 0.3191(5) 0.0843(4) 0.075(2) Uani 1 1 d . . . . .
H1A H 0.0757 0.2721 0.0693 0.113 Uiso 1 1 calc R U . . .
H1B H 0.1092 0.3652 0.0498 0.113 Uiso 1 1 calc R U . . .
H1C H 0.0931 0.3402 0.1298 0.113 Uiso 1 1 calc R U . . .
C2 C 0.2330(6) 0.2604(5) 0.0177(4) 0.085(2) Uani 1 1 d . . . . .
H2A H 0.2933 0.2447 0.0191 0.128 Uiso 1 1 calc R U . . .
H2B H 0.2250 0.3074 -0.0153 0.128 Uiso 1 1 calc R U . . .
H2C H 0.1994 0.2113 0.0025 0.128 Uiso 1 1 calc R U . . .
C16 C 0.3346(4) 0.0560(4) 0.1178(3) 0.0626(15) Uani 1 1 d . . . . .
C17 C 0.3684(6) 0.0737(6) 0.0459(5) 0.090(2) Uani 1 1 d . . . . .
H17A H 0.3764 0.1351 0.0401 0.134 Uiso 1 1 calc R U . . .
H17B H 0.3279 0.0530 0.0110 0.134 Uiso 1 1 calc R U . . .
H17C H 0.4230 0.0447 0.0399 0.134 Uiso 1 1 calc R U . . .
C18 C 0.3375(6) -0.0407(5) 0.1287(5) 0.095(3) Uani 1 1 d . . . . .
H18A H 0.2920 -0.0676 0.1014 0.143 Uiso 1 1 calc R U . . .
H18B H 0.3296 -0.0537 0.1783 0.143 Uiso 1 1 calc R U . . .
H18C H 0.3926 -0.0627 0.1131 0.143 Uiso 1 1 calc R U . . .
C19 C 0.3841(5) 0.1022(8) 0.1736(6) 0.126(5) Uani 1 1 d . . . . .
H19A H 0.4438 0.0846 0.1717 0.189 Uiso 1 1 calc R U . . .
H19B H 0.3605 0.0882 0.2196 0.189 Uiso 1 1 calc R U . . .
H19C H 0.3801 0.1636 0.1658 0.189 Uiso 1 1 calc R U . . .
Cl1 Cl 0.03883(9) -0.10609(7) 0.07070(7) 0.0508(3) Uani 1 1 d . . . . .
Cu1 Cu 0.10213(6) 0.02873(6) 0.05450(5) 0.0648(3) Uani 1 1 d . . . . .
Ge1 Ge 0.20956(4) 0.08680(4) 0.11831(3) 0.05213(19) Uani 1 1 d . . . . .
N2 N 0.1873(3) 0.1190(3) 0.2171(3) 0.0498(11) Uani 1 1 d . . . . .
N1 N 0.2093(3) 0.2117(3) 0.1353(2) 0.0501(11) Uani 1 1 d . . . . .
C20 C 0.090(7) -0.032(8) 0.503(4) 0.070(18) Uiso 0.125 1 d D U P A -1
D20 D 0.1489 -0.0468 0.5044 0.083 Uiso 0.125 1 calc R U P A -1
C21 C 0.066(8) 0.051(6) 0.502(4) 0.065(18) Uiso 0.125 1 d D U P A -1
D21 D 0.1071 0.0951 0.5024 0.078 Uiso 0.125 1 calc R U P A -1
C22 C -0.020(8) 0.072(3) 0.501(4) 0.040(11) Uiso 0.125 1 d D U P A -1
D22 D -0.0365 0.1299 0.5002 0.048 Uiso 0.125 1 calc R U P A -1
C23 C -0.080(6) 0.010(8) 0.501(5) 0.059(17) Uiso 0.125 1 d D U P A -1
D23 D -0.1390 0.0240 0.4997 0.071 Uiso 0.125 1 calc R U P A -1
C24 C -0.055(9) -0.076(5) 0.502(3) 0.053(13) Uiso 0.125 1 d D U P A -1
D24 D -0.0968 -0.1197 0.5051 0.063 Uiso 0.125 1 calc R U P A -1
C25 C 0.029(10) -0.096(4) 0.500(4) 0.057(14) Uiso 0.125 1 d D U P A -1
D25 D 0.0460 -0.1540 0.4973 0.069 Uiso 0.125 1 calc R U P A -1
C26 C -0.006(6) -0.091(6) 0.501(4) 0.058(16) Uiso 0.125 1 d D U P B -2
D26 D 0.0083 -0.1499 0.4992 0.070 Uiso 0.125 1 calc R U P B -2
C27 C 0.058(4) -0.032(7) 0.505(6) 0.089(19) Uiso 0.125 1 d D U P B -2
D27 D 0.1162 -0.0499 0.5067 0.107 Uiso 0.125 1 calc R U P B -2
C28 C 0.037(5) 0.055(7) 0.508(6) 0.094(19) Uiso 0.125 1 d D U P B -2
D28 D 0.0800 0.0975 0.5116 0.113 Uiso 0.125 1 calc R U P B -2
C29 C -0.047(6) 0.078(6) 0.504(5) 0.063(18) Uiso 0.125 1 d D U P B -2
D29 D -0.0622 0.1365 0.5021 0.076 Uiso 0.125 1 calc R U P B -2
C30 C -0.110(4) 0.016(7) 0.502(5) 0.09(2) Uiso 0.125 1 d D U P B -2
D30 D -0.1685 0.0306 0.5015 0.106 Uiso 0.125 1 calc R U P B -2
C31 C -0.085(5) -0.069(6) 0.500(5) 0.082(17) Uiso 0.125 1 d D U P B -2
D31 D -0.1276 -0.1117 0.4978 0.098 Uiso 0.125 1 calc R U P B -2

loop_
_atom_site_aniso_label
_atom_site_aniso_U_11
_atom_site_aniso_U_22
_atom_site_aniso_U_33
_atom_site_aniso_U_23
_atom_site_aniso_U_13
_atom_site_aniso_U_12
C14 0.120(7) 0.133(8) 0.065(4) 0.043(5) -0.043(5) -0.058(7)
C15 0.096(5) 0.059(4) 0.096(6) 0.024(4) -0.005(5) -0.006(4)
C13 0.089(5) 0.068(4) 0.092(6) 0.018(4) 0.019(4) -0.010(4)
C12 0.064(3) 0.055(3) 0.058(3) 0.014(3) -0.015(3) -0.012(3)
C5 0.048(3) 0.038(2) 0.049(3) -0.006(2) -0.013(2) -0.001(2)
C6 0.052(3) 0.053(3) 0.043(3) -0.001(2) -0.005(2) -0.009(2)
C11 0.052(3) 0.061(3) 0.050(3) -0.005(3) -0.013(3) -0.014(3)
C10 0.090(5) 0.062(3) 0.048(3) -0.006(3) -0.014(3) -0.020(4)
C9 0.081(4) 0.064(4) 0.051(3) -0.005(3) 0.003(3) -0.003(3)
C8 0.064(4) 0.063(4) 0.070(4) -0.001(3) 0.006(3) 0.003(3)
C7 0.052(3) 0.056(3) 0.056(3) -0.002(3) -0.005(3) -0.007(3)
C4 0.063(3) 0.042(3) 0.050(3) 0.006(2) -0.012(3) -0.001(2)
C3 0.085(4) 0.064(3) 0.072(4) 0.015(4) -0.017(4) -0.023(3)
C1 0.076(4) 0.074(4) 0.077(5) 0.024(4) -0.021(4) 0.009(4)
C2 0.128(7) 0.072(4) 0.055(4) 0.012(3) 0.013(4) 0.019(4)
C16 0.072(4) 0.061(3) 0.055(3) -0.015(3) -0.021(3) 0.016(3)
C17 0.096(5) 0.087(5) 0.086(5) 0.005(4) 0.005(5) 0.029(5)
C18 0.105(6) 0.091(5) 0.089(6) 0.010(5) -0.011(5) 0.037(5)
C19 0.055(4) 0.182(11) 0.140(9) -0.096(9) -0.040(5) 0.017(5)
Cl1 0.0667(8) 0.0383(6) 0.0474(6) 0.0011(5) -0.0029(6) 0.0088(6)
Cu1 0.0722(6) 0.0545(5) 0.0677(6) -0.0081(4) -0.0376(5) -0.0025(4)
Ge1 0.0610(4) 0.0447(3) 0.0507(3) -0.0056(3) -0.0260(3) 0.0013(3)
N2 0.052(2) 0.046(2) 0.052(3) 0.002(2) -0.016(2) -0.0072(19)
N1 0.063(3) 0.049(2) 0.038(2) -0.0010(19) -0.011(2) 0.001(2)

loop_
_atom_type_symbol
_atom_type_description
_atom_type_scat_dispersion_real
_atom_type_scat_dispersion_imag
_atom_type_scat_source
C C 0.0181 0.0091 'International Tables Vol C Tables 4.2.6.8 and 6.1.1.4'
H H 0.0000 0.0000 'International Tables Vol C Tables 4.2.6.8 and 6.1.1.4'
Cl Cl 0.3639 0.7018 'International Tables Vol C Tables 4.2.6.8 and 6.1.1.4'
Cu Cu -1.9646 0.5888 'International Tables Vol C Tables 4.2.6.8 and 6.1.1.4'
Ge Ge -1.0885 0.8855 'International Tables Vol C Tables 4.2.6.8 and 6.1.1.4'
N N 0.0311 0.0180 'International Tables Vol C Tables 4.2.6.8 and 6.1.1.4'
D D 0.0000 0.0000 'International Tables Vol C Tables 4.2.6.8 and 6.1.1.4'

loop_
_geom_angle_atom_site_label_1
_geom_angle_atom_site_label_2
_geom_angle_atom_site_label_3
_geom_angle
_geom_angle_site_symmetry_1
_geom_angle_site_symmetry_3
N2 C12 C14 110.3(5) . .
N2 C12 C15 106.1(6) . .
C14 C12 C15 109.1(7) . .
N2 C12 C13 112.1(5) . .
C14 C12 C13 111.2(7) . .
C15 C12 C13 107.8(6) . .
N1 C5 N2 109.4(5) . .
N1 C5 C6 126.2(5) . .
N2 C5 C6 124.5(5) . .
N1 C5 Ge1 55.0(3) . .
N2 C5 Ge1 54.8(3) . .
C6 C5 Ge1 174.6(4) . .
C7 C6 C11 119.7(5) . .
C7 C6 C5 120.4(5) . .
C11 C6 C5 119.9(5) . .
C6 C11 C10 119.3(6) . .
C9 C10 C11 120.7(6) . .
C8 C9 C10 119.7(6) . .
C9 C8 C7 120.6(6) . .
C6 C7 C8 120.0(6) . .
N1 C4 C3 110.9(5) . .
N1 C4 C2 106.7(5) . .
C3 C4 C2 111.2(6) . .
N1 C4 C1 110.7(5) . .
C3 C4 C1 109.6(5) . .
C2 C4 C1 107.8(6) . .
C17 C16 C19 112.1(8) . .
C17 C16 C18 107.3(6) . .
C19 C16 C18 111.5(7) . .
C17 C16 Ge1 107.7(5) . .
C19 C16 Ge1 112.5(5) . .
C18 C16 Ge1 105.3(5) . .
Cu1 Cl1 Cu1 82.75(5) . 3
Cu1 Cl1 Cu1 85.53(5) . 2
Cu1 Cl1 Cu1 78.97(5) 3 2
Ge1 Cu1 Cl1 127.07(5) . .
Ge1 Cu1 Cl1 119.28(6) . 4
Cl1 Cu1 Cl1 101.61(5) . 4
Ge1 Cu1 Cl1 112.90(5) . 2
Cl1 Cu1 Cl1 92.63(5) . 2
Cl1 Cu1 Cl1 96.44(5) 4 2
N2 Ge1 N1 65.95(18) . .
N2 Ge1 C16 103.7(2) . .
N1 Ge1 C16 103.8(2) . .
N2 Ge1 Cu1 118.77(14) . .
N1 Ge1 Cu1 118.82(13) . .
C16 Ge1 Cu1 128.49(17) . .
N2 Ge1 C5 33.17(18) . .
N1 Ge1 C5 32.98(18) . .
C16 Ge1 C5 109.3(2) . .
Cu1 Ge1 C5 122.24(13) . .
C5 N2 C12 130.8(5) . .
C5 N2 Ge1 92.0(3) . .
C12 N2 Ge1 135.5(4) . .
C5 N1 C4 129.9(5) . .
C5 N1 Ge1 92.0(3) . .
C4 N1 Ge1 134.7(3) . .
C21 C20 C25 120(2) . .
C20 C21 C22 120(2) . .
C23 C22 C21 120.7(18) . .
C22 C23 C24 119.4(18) . .
C25 C24 C23 120(2) . .
C24 C25 C20 120(2) . .
C31 C26 C27 122(2) . .
C26 C27 C28 119(2) . .
C29 C28 C27 118.8(18) . .
C28 C29 C30 120.1(18) . .
C31 C30 C29 118(2) . .
C26 C31 C30 122(2) . .

loop_
_geom_bond_atom_site_label_1
_geom_bond_atom_site_label_2
_geom_bond_distance
_geom_bond_site_symmetry_2
C14 C12 1.518(9) .
C15 C12 1.525(10) .
C13 C12 1.528(10) .
C12 N2 1.470(7) .
C5 N1 1.324(7) .
C5 N2 1.331(7) .
C5 C6 1.506(8) .
C5 Ge1 2.430(5) .
C6 C7 1.386(8) .
C6 C11 1.386(8) .
C11 C10 1.393(9) .
C10 C9 1.382(10) .
C9 C8 1.360(10) .
C8 C7 1.394(9) .
C4 N1 1.479(7) .
C4 C3 1.518(8) .
C4 C2 1.521(9) .
C4 C1 1.534(9) .
C16 C17 1.500(11) .
C16 C19 1.508(9) .
C16 C18 1.538(11) .
C16 Ge1 2.026(6) .
Cl1 Cu1 2.3639(16) .
Cl1 Cu1 2.4012(16) 3
Cl1 Cu1 2.5490(16) 2
Cu1 Ge1 2.2765(9) .
Cu1 Cl1 2.4011(16) 4
Cu1 Cl1 2.5491(16) 2
Ge1 N2 1.988(5) .
Ge1 N1 1.992(5) .
C20 C21 1.38(3) .
C20 C25 1.39(7) .
C21 C22 1.38(4) .
C22 C23 1.37(2) .
C23 C24 1.40(4) .
C24 C25 1.37(3) .
C26 C31 1.30(7) .
C26 C27 1.37(3) .
C27 C28 1.42(4) .
C28 C29 1.37(2) .
C29 C30 1.40(4) .
C30 C31 1.38(3) .
